data_1551777
loop_
_publ_author_name
'LATXAGUE, Laurent'
'CHANSEAU, Christel'
'DURRIEU, Marie-Christine'
'MASSIP, St\'ephane'
'LEGER, Jean-Michel'

_publ_section_title
;
 Synthesis and Crystal Structure of
 2,2&#x2032;-[(Allylimino)diethane-2,1-diyl]bisphthalimide
;
_journal_name_full 'X-ray Structure Analysis Online'
_journal_page_first 55
_journal_paper_doi 10.2116/xraystruct.25.55
_journal_volume 25
_journal_year 2009
_chemical_formula_sum 'C23 H21 N3 O4'
_chemical_formula_weight 403.43
_space_group_IT_number 14
_space_group_name_Hall '-P 2yn'
_space_group_name_H-M_alt 'P 1 21/n 1'
_symmetry_cell_setting monoclinic
_symmetry_space_group_name_Hall '-P 2yn'
_symmetry_space_group_name_H-M 'P 1 21/n 1'
_atom_sites_solution_hydrogens geom
_atom_sites_solution_primary direct
_atom_sites_solution_secondary difmap
_audit_creation_method SHELXL-97
_cell_angle_alpha 90.00
_cell_angle_beta 113.50(4)
_cell_angle_gamma 90.00
_cell_formula_units_Z 4
_cell_length_a 8.013(6)
_cell_length_b 32.731(7)
_cell_length_c 8.485(2)
_cell_measurement_reflns_used 25
_cell_measurement_temperature 293(2)
_cell_measurement_theta_max 30
_cell_measurement_theta_min 25
_cell_volume 2040.8(18)
_computing_structure_refinement 'SHELXL-97 (Sheldrick, 1997)'
_computing_structure_solution 'SHELXS-97 (Sheldrick, 1990)'
_diffrn_ambient_temperature 293(2)
_diffrn_measured_fraction_theta_full 0.951
_diffrn_measured_fraction_theta_max 0.951
_diffrn_radiation_monochromator graphite
_diffrn_radiation_source 'fine-focus sealed tube'
_diffrn_radiation_type CuK\a
_diffrn_radiation_wavelength 1.54180
_diffrn_reflns_av_R_equivalents 0.0000
_diffrn_reflns_av_sigmaI/netI 0.0504
_diffrn_reflns_limit_h_max 7
_diffrn_reflns_limit_h_min -9
_diffrn_reflns_limit_k_max 39
_diffrn_reflns_limit_k_min 0
_diffrn_reflns_limit_l_max 10
_diffrn_reflns_limit_l_min 0
_diffrn_reflns_number 3671
_diffrn_reflns_theta_full 69.96
_diffrn_reflns_theta_max 69.96
_diffrn_reflns_theta_min 2.70
_exptl_absorpt_coefficient_mu 0.748
_exptl_absorpt_correction_T_max 0.9290
_exptl_absorpt_correction_T_min 0.8961
_exptl_absorpt_correction_type psi-scan
_exptl_absorpt_process_details 'North et al., 1968'
_exptl_crystal_density_diffrn 1.313
_exptl_crystal_density_method 'not measured'
_exptl_crystal_F_000 848
_exptl_crystal_size_max 0.15
_exptl_crystal_size_mid 0.10
_exptl_crystal_size_min 0.10
_refine_diff_density_max 0.241
_refine_diff_density_min -0.242
_refine_diff_density_rms 0.062
_refine_ls_extinction_coef 0.0038(6)
_refine_ls_extinction_expression Fc^*^=kFc[1+0.001xFc^2^\l^3^/sin(2\q)]^-1/4^
_refine_ls_extinction_method SHELXL
_refine_ls_goodness_of_fit_ref 1.043
_refine_ls_hydrogen_treatment constr
_refine_ls_matrix_type full
_refine_ls_number_parameters 272
_refine_ls_number_reflns 3671
_refine_ls_number_restraints 0
_refine_ls_restrained_S_all 1.043
_refine_ls_R_factor_all 0.1257
_refine_ls_R_factor_gt 0.0654
_refine_ls_shift/su_max 0.000
_refine_ls_shift/su_mean 0.000
_refine_ls_structure_factor_coef Fsqd
_refine_ls_weighting_details 'calc w=1/[\s^2^(Fo^2^)+(0.0986P)^2^+1.9950P] where P=(Fo^2^+2Fc^2^)/3'
_refine_ls_weighting_scheme calc
_refine_ls_wR_factor_gt 0.1665
_refine_ls_wR_factor_ref 0.2251
_reflns_number_gt 2101
_reflns_number_total 3671
_reflns_threshold_expression >2sigma(I)
_cod_data_source_file 25_55_1.cif
_cod_data_source_block ll08005
_cod_original_cell_volume 2040.8(17)
_cod_original_sg_symbol_H-M P21/n
_cod_database_code 1551777

loop_
_symmetry_equiv_pos_as_xyz
'x, y, z'
'-x+1/2, y+1/2, -z+1/2'
'-x, -y, -z'
'x-1/2, -y-1/2, z-1/2'

loop_
_atom_site_label
_atom_site_type_symbol
_atom_site_fract_x
_atom_site_fract_y
_atom_site_fract_z
_atom_site_U_iso_or_equiv
_atom_site_adp_type
_atom_site_occupancy
_atom_site_symmetry_multiplicity
_atom_site_calc_flag
_atom_site_refinement_flags
C1 C 0.2716(6) -0.05258(11) 1.4119(5) 0.0499(10) Uani 1 1 d .
H1 H 0.2799 -0.0758 1.3521 0.060 Uiso 1 1 calc R
C2 C 0.2797(6) -0.05507(13) 1.5778(5) 0.0551(11) Uani 1 1 d .
H2 H 0.2954 -0.0805 1.6310 0.066 Uiso 1 1 calc R
C3 C 0.2650(6) -0.02086(13) 1.6658(5) 0.0587(11) Uani 1 1 d .
H3 H 0.2705 -0.0236 1.7768 0.070 Uiso 1 1 calc R
C4 C 0.2423(6) 0.01752(12) 1.5924(5) 0.0536(10) Uani 1 1 d .
H4 H 0.2343 0.0407 1.6525 0.064 Uiso 1 1 calc R
C5 C 0.2321(5) 0.02014(10) 1.4261(5) 0.0419(9) Uani 1 1 d .
C6 C 0.2506(5) -0.01433(10) 1.3396(4) 0.0408(8) Uani 1 1 d .
C7 C 0.2336(5) -0.00104(11) 1.1658(5) 0.0469(9) Uani 1 1 d .
N8 N 0.2056(5) 0.04071(9) 1.1593(4) 0.0486(8) Uani 1 1 d .
C9 C 0.2041(6) 0.05596(12) 1.3117(5) 0.0499(10) Uani 1 1 d .
O10 O 0.2354(5) -0.02173(9) 1.0495(4) 0.0695(9) Uani 1 1 d .
O11 O 0.1799(5) 0.09134(8) 1.3377(4) 0.0768(10) Uani 1 1 d .
C12 C 0.1682(6) 0.06520(13) 1.0047(5) 0.0560(11) Uani 1 1 d .
H12A H 0.0791 0.0860 0.9973 0.067 Uiso 1 1 calc R
H12B H 0.1157 0.0478 0.9045 0.067 Uiso 1 1 calc R
C13 C 0.3352(5) 0.08548(12) 1.0024(5) 0.0474(9) Uani 1 1 d .
H13A H 0.3816 0.1049 1.0962 0.057 Uiso 1 1 calc R
H13B H 0.4285 0.0651 1.0195 0.057 Uiso 1 1 calc R
N14 N 0.2958(4) 0.10661(9) 0.8400(4) 0.0457(8) Uani 1 1 d .
C15 C 0.1873(6) 0.14324(11) 0.8237(5) 0.0506(10) Uani 1 1 d .
H15A H 0.2644 0.1644 0.8967 0.061 Uiso 1 1 calc R
H15B H 0.0926 0.1374 0.8643 0.061 Uiso 1 1 calc R
C16 C 0.1007(7) 0.15900(13) 0.6421(6) 0.0623(12) Uani 1 1 d .
H16A H 0.1941 0.1681 0.6045 0.075 Uiso 1 1 calc R
H16B H 0.0316 0.1374 0.5658 0.075 Uiso 1 1 calc R
N17 N -0.0193(5) 0.19294(9) 0.6367(4) 0.0534(9) Uani 1 1 d .
C18 C -0.1974(6) 0.18831(13) 0.6206(6) 0.0589(11) Uani 1 1 d .
C19 C -0.2557(6) 0.22881(11) 0.6557(5) 0.0513(10) Uani 1 1 d .
C20 C -0.1133(6) 0.25586(11) 0.6912(5) 0.0506(10) Uani 1 1 d .
C21 C 0.0415(6) 0.23302(13) 0.6823(6) 0.0585(11) Uani 1 1 d .
O22 O -0.2817(5) 0.15641(9) 0.5849(5) 0.0873(12) Uani 1 1 d .
O23 O 0.1931(5) 0.24459(11) 0.7120(6) 0.0959(13) Uani 1 1 d .
C24 C -0.4165(7) 0.24101(14) 0.6620(7) 0.0727(14) Uani 1 1 d .
H24 H -0.5132 0.2230 0.6375 0.087 Uiso 1 1 calc R
C25 C -0.4292(7) 0.28138(15) 0.7063(7) 0.0802(15) Uani 1 1 d .
H25 H -0.5362 0.2904 0.7130 0.096 Uiso 1 1 calc R
C26 C -0.2878(8) 0.30823(14) 0.7405(6) 0.0710(14) Uani 1 1 d .
H26 H -0.3013 0.3351 0.7685 0.085 Uiso 1 1 calc R
C27 C -0.1264(7) 0.29610(13) 0.7340(6) 0.0666(13) Uani 1 1 d .
H27 H -0.0301 0.3142 0.7575 0.080 Uiso 1 1 calc R
C28 C 0.4662(6) 0.11445(13) 0.8145(6) 0.0615(12) Uani 1 1 d .
H28A H 0.4350 0.1274 0.7036 0.074 Uiso 1 1 calc R
H28B H 0.5233 0.0885 0.8120 0.074 Uiso 1 1 calc R
C29 C 0.6012(8) 0.14087(16) 0.9500(8) 0.0851(17) Uani 1 1 d .
H29 H 0.5772 0.1686 0.9521 0.102 Uiso 1 1 calc R
C30 C 0.7523(8) 0.1259(2) 1.0657(10) 0.107(2) Uani 1 1 d .
H30A H 0.7781 0.0983 1.0651 0.129 Uiso 1 1 calc R
H30B H 0.8337 0.1431 1.1483 0.129 Uiso 1 1 calc R

loop_
_atom_site_aniso_label
_atom_site_aniso_U_11
_atom_site_aniso_U_22
_atom_site_aniso_U_33
_atom_site_aniso_U_23
_atom_site_aniso_U_13
_atom_site_aniso_U_12
C1 0.065(3) 0.039(2) 0.047(2) 0.0018(16) 0.024(2) 0.0034(18)
C2 0.066(3) 0.049(2) 0.053(2) 0.0149(19) 0.027(2) 0.0047(19)
C3 0.077(3) 0.063(3) 0.035(2) 0.0057(19) 0.021(2) -0.006(2)
C4 0.070(3) 0.052(2) 0.042(2) -0.0084(17) 0.025(2) -0.001(2)
C5 0.050(2) 0.0382(18) 0.040(2) 0.0012(15) 0.0207(17) -0.0028(16)
C6 0.044(2) 0.0402(19) 0.0374(19) 0.0005(15) 0.0157(17) -0.0071(15)
C7 0.054(3) 0.045(2) 0.041(2) -0.0005(17) 0.0175(19) -0.0029(17)
N8 0.062(2) 0.0434(17) 0.0398(17) 0.0075(13) 0.0193(16) -0.0018(15)
C9 0.056(3) 0.042(2) 0.048(2) 0.0024(17) 0.0167(19) 0.0006(17)
O10 0.109(3) 0.0641(19) 0.0485(17) -0.0056(14) 0.0455(18) -0.0030(17)
O11 0.119(3) 0.0385(16) 0.079(2) 0.0058(14) 0.046(2) 0.0106(16)
C12 0.055(3) 0.062(3) 0.049(2) 0.0213(19) 0.018(2) 0.001(2)
C13 0.049(2) 0.048(2) 0.043(2) 0.0094(16) 0.0171(19) 0.0072(17)
N14 0.052(2) 0.0423(17) 0.0481(19) 0.0108(13) 0.0249(16) 0.0105(14)
C15 0.062(3) 0.044(2) 0.053(2) 0.0089(17) 0.030(2) 0.0089(18)
C16 0.080(3) 0.053(2) 0.057(3) 0.014(2) 0.030(2) 0.028(2)
N17 0.059(2) 0.0425(18) 0.061(2) 0.0111(15) 0.0263(18) 0.0125(15)
C18 0.064(3) 0.044(2) 0.062(3) 0.0061(19) 0.018(2) 0.006(2)
C19 0.052(3) 0.041(2) 0.060(3) 0.0038(18) 0.021(2) 0.0047(17)
C20 0.056(3) 0.038(2) 0.054(2) 0.0111(17) 0.018(2) 0.0068(17)
C21 0.050(3) 0.053(2) 0.075(3) 0.015(2) 0.027(2) 0.005(2)
O22 0.080(3) 0.0420(17) 0.124(3) -0.0084(18) 0.024(2) -0.0035(16)
O23 0.067(3) 0.072(2) 0.163(4) 0.017(2) 0.060(3) 0.0013(18)
C24 0.061(3) 0.054(3) 0.109(4) 0.003(3) 0.041(3) 0.006(2)
C25 0.073(4) 0.063(3) 0.112(4) 0.008(3) 0.045(3) 0.025(3)
C26 0.095(4) 0.047(2) 0.079(3) 0.002(2) 0.043(3) 0.017(3)
C27 0.080(4) 0.042(2) 0.071(3) 0.008(2) 0.023(3) 0.006(2)
C28 0.062(3) 0.053(2) 0.075(3) 0.016(2) 0.033(2) 0.010(2)
C29 0.075(4) 0.059(3) 0.129(5) 0.010(3) 0.049(4) -0.011(3)
C30 0.069(4) 0.094(4) 0.151(6) 0.002(4) 0.034(4) -0.015(3)

loop_
_atom_type_symbol
_atom_type_description
_atom_type_scat_dispersion_real
_atom_type_scat_dispersion_imag
_atom_type_scat_source
C C 0.0181 0.0091 'International Tables Vol C Tables 4.2.6.8 and 6.1.1.4'
H H 0.0000 0.0000 'International Tables Vol C Tables 4.2.6.8 and 6.1.1.4'
N N 0.0311 0.0180 'International Tables Vol C Tables 4.2.6.8 and 6.1.1.4'
O O 0.0492 0.0322 'International Tables Vol C Tables 4.2.6.8 and 6.1.1.4'

loop_
_geom_angle_atom_site_label_1
_geom_angle_atom_site_label_2
_geom_angle_atom_site_label_3
_geom_angle
C6 C1 C2 117.1(3)
C3 C2 C1 121.6(4)
C2 C3 C4 121.3(4)
C5 C4 C3 117.4(3)
C4 C5 C6 121.0(3)
C4 C5 C9 130.6(3)
C6 C5 C9 108.5(3)
C1 C6 C5 121.6(3)
C1 C6 C7 130.8(3)
C5 C6 C7 107.5(3)
O10 C7 N8 125.4(4)
O10 C7 C6 128.5(4)
N8 C7 C6 106.1(3)
C9 N8 C7 112.3(3)
C9 N8 C12 124.2(3)
C7 N8 C12 123.4(3)
O11 C9 N8 125.1(4)
O11 C9 C5 129.2(4)
N8 C9 C5 105.7(3)
N8 C12 C13 112.9(3)
N14 C13 C12 111.3(3)
C15 N14 C13 112.2(3)
C15 N14 C28 113.1(3)
C13 N14 C28 110.7(3)
N14 C15 C16 113.2(3)
N17 C16 C15 108.8(3)
C18 N17 C21 111.1(3)
C18 N17 C16 124.1(4)
C21 N17 C16 123.6(4)
O22 C18 N17 124.5(4)
O22 C18 C19 129.3(4)
N17 C18 C19 106.2(4)
C24 C19 C20 120.9(4)
C24 C19 C18 130.4(4)
C20 C19 C18 108.7(4)
C19 C20 C27 121.8(4)
C19 C20 C21 107.6(3)
C27 C20 C21 130.6(4)
O23 C21 N17 124.5(4)
O23 C21 C20 129.1(4)
N17 C21 C20 106.4(4)
C19 C24 C25 117.4(5)
C26 C25 C24 121.6(5)
C27 C26 C25 121.2(4)
C26 C27 C20 117.2(5)
N14 C28 C29 114.3(4)
C30 C29 C28 121.8(5)

loop_
_geom_bond_atom_site_label_1
_geom_bond_atom_site_label_2
_geom_bond_distance
C1 C6 1.375(5)
C1 C2 1.385(5)
C2 C3 1.377(6)
C3 C4 1.381(5)
C4 C5 1.382(5)
C5 C6 1.386(5)
C5 C9 1.482(5)
C6 C7 1.490(5)
C7 O10 1.202(4)
C7 N8 1.382(5)
N8 C9 1.391(5)
N8 C12 1.462(5)
C9 O11 1.209(4)
C12 C13 1.501(6)
C13 N14 1.459(4)
N14 C15 1.454(5)
N14 C28 1.488(5)
C15 C16 1.506(6)
C16 N17 1.458(5)
N17 C18 1.387(6)
N17 C21 1.399(5)
C18 O22 1.214(5)
C18 C19 1.475(5)
C19 C24 1.370(6)
C19 C20 1.379(6)
C20 C27 1.381(5)
C20 C21 1.475(6)
C21 O23 1.199(5)
C24 C25 1.389(7)
C25 C26 1.370(7)
C26 C27 1.375(7)
C28 C29 1.499(7)
C29 C30 1.312(8)

loop_
_geom_torsion_atom_site_label_1
_geom_torsion_atom_site_label_2
_geom_torsion_atom_site_label_3
_geom_torsion_atom_site_label_4
_geom_torsion
C6 C1 C2 C3 0.8(6)
C1 C2 C3 C4 -0.3(7)
C2 C3 C4 C5 1.0(7)
C3 C4 C5 C6 -2.3(6)
C3 C4 C5 C9 178.4(4)
C2 C1 C6 C5 -2.2(6)
C2 C1 C6 C7 -178.7(4)
C4 C5 C6 C1 3.0(6)
C9 C5 C6 C1 -177.6(4)
C4 C5 C6 C7 -179.8(4)
C9 C5 C6 C7 -0.3(4)
C1 C6 C7 O10 -0.3(7)
C5 C6 C7 O10 -177.2(4)
C1 C6 C7 N8 176.8(4)
C5 C6 C7 N8 -0.1(4)
O10 C7 N8 C9 177.7(4)
C6 C7 N8 C9 0.5(4)
O10 C7 N8 C12 2.1(6)
C6 C7 N8 C12 -175.1(3)
C7 N8 C9 O11 -179.0(4)
C12 N8 C9 O11 -3.4(7)
C7 N8 C9 C5 -0.6(4)
C12 N8 C9 C5 174.9(3)
C4 C5 C9 O11 -1.8(8)
C6 C5 C9 O11 178.8(5)
C4 C5 C9 N8 180.0(4)
C6 C5 C9 N8 0.6(4)
C9 N8 C12 C13 88.0(5)
C7 N8 C12 C13 -96.9(5)
N8 C12 C13 N14 174.9(3)
C12 C13 N14 C15 71.6(4)
C12 C13 N14 C28 -161.1(4)
C13 N14 C15 C16 -163.8(4)
C28 N14 C15 C16 70.2(5)
N14 C15 C16 N17 174.1(3)
C15 C16 N17 C18 -84.1(5)
C15 C16 N17 C21 82.1(5)
C21 N17 C18 O22 -178.7(5)
C16 N17 C18 O22 -11.0(7)
C21 N17 C18 C19 1.1(5)
C16 N17 C18 C19 168.8(4)
O22 C18 C19 C24 1.9(9)
N17 C18 C19 C24 -177.8(5)
O22 C18 C19 C20 179.7(5)
N17 C18 C19 C20 -0.1(5)
C24 C19 C20 C27 -0.1(7)
C18 C19 C20 C27 -178.1(4)
C24 C19 C20 C21 177.1(4)
C18 C19 C20 C21 -0.9(5)
C18 N17 C21 O23 176.4(5)
C16 N17 C21 O23 8.6(7)
C18 N17 C21 C20 -1.6(5)
C16 N17 C21 C20 -169.4(4)
C19 C20 C21 O23 -176.4(5)
C27 C20 C21 O23 0.5(8)
C19 C20 C21 N17 1.5(5)
C27 C20 C21 N17 178.4(4)
C20 C19 C24 C25 -0.4(7)
C18 C19 C24 C25 177.1(5)
C19 C24 C25 C26 0.8(8)
C24 C25 C26 C27 -0.7(8)
C25 C26 C27 C20 0.2(7)
C19 C20 C27 C26 0.2(7)
C21 C20 C27 C26 -176.3(4)
C15 N14 C28 C29 65.9(5)
C13 N14 C28 C29 -60.9(5)
N14 C28 C29 C30 107.8(6)
